data_4327526
loop_
_publ_author_name
'Tiffany Dub\'e'
'J. W. Faller'
'Robert H. Crabtree'

_publ_contact_author_address
;
     Department of Chemistry, Yale University, New Haven, CT 06520-8107 USA
;
_publ_contact_author_email ' Jack.faller@yale.edu '
_publ_contact_author_fax ' (203)-432-6144 '
_publ_contact_author_name ' J. W. Faller'
_publ_contact_author_phone ' (203)-432-3954 '
_publ_section_title
;
 A cis-IrL(CO) Group Responds to Increasing Steric Bulk of L by M-L
 Stretching, Not M-C-O Tilting or Bending
;
_journal_name_full 'Inorganic Chemistry'
_journal_page_first 5561
_journal_page_last 5565
_journal_paper_doi 10.1021/ic020144+
_journal_volume 41
_journal_year 2002
_chemical_formula_moiety 'C54 H47 Ir N O P2, B F4'
_chemical_formula_sum 'C54 H47 B F4 Ir N O P2'
_chemical_formula_weight 1066.94
_space_group_IT_number 14
_symmetry_cell_setting monoclinic
_symmetry_Int_Tables_number 14
_symmetry_space_group_name_Hall '-P 2ybc'
_symmetry_space_group_name_H-M 'P 1 21/c 1'
_cell_angle_alpha 90
_cell_angle_beta 93.227(1)
_cell_angle_gamma 90
_cell_formula_units_Z 4
_cell_length_a 10.1303(2)
_cell_length_b 15.1748(3)
_cell_length_c 29.5914(5)
_cell_measurement_reflns_used 37797
_cell_measurement_temperature 183.2
_cell_measurement_theta_max 27.5
_cell_measurement_theta_min 1.0
_cell_volume 4541.73(15)
_computing_cell_refinement Denzo-SMN
_computing_data_collection 'Nonius Collect'
_computing_data_reduction Denzo-SMN
_computing_publication_material 'teXsan for Windows v. 1.06 (MSC 1999)'
_computing_structure_refinement 'teXsan for Windows v. 1.06 (MSC 1999)'
_diffrn_ambient_temperature 183.2
_diffrn_measurement_device 'Nonius Kappa CCD'
_diffrn_measurement_method \w
_diffrn_orient_matrix_UB_11 0.00000
_diffrn_orient_matrix_UB_12 0.00000
_diffrn_orient_matrix_UB_13 0.00000
_diffrn_orient_matrix_UB_21 0.00000
_diffrn_orient_matrix_UB_22 0.00000
_diffrn_orient_matrix_UB_23 0.00000
_diffrn_orient_matrix_UB_31 0.00000
_diffrn_orient_matrix_UB_32 0.00000
_diffrn_orient_matrix_UB_33 0.00000
_diffrn_radiation_detector CCD
_diffrn_radiation_monochromator graphite
_diffrn_radiation_source 'X-ray tube'
_diffrn_radiation_type 'Mo K\a'
_diffrn_radiation_wavelength 0.7107
_diffrn_reflns_av_R_equivalents 0.06707
_diffrn_reflns_limit_h_max 13
_diffrn_reflns_limit_h_min 0
_diffrn_reflns_limit_k_max 19
_diffrn_reflns_limit_k_min -19
_diffrn_reflns_limit_l_max 38
_diffrn_reflns_limit_l_min -38
_diffrn_reflns_number 33992
_diffrn_reflns_reduction_process 'Lp corrections applied'
_diffrn_reflns_theta_max 27.51
_diffrn_reflns_theta_min 1.34
_diffrn_standards_decay_% 0.00
_diffrn_standards_interval_count 0
_diffrn_standards_number 0
_exptl_absorpt_coefficient_mu 3.076
_exptl_absorpt_correction_T_max 0.597
_exptl_absorpt_correction_T_min 0.523
_exptl_absorpt_correction_type multi-scan
_exptl_crystal_colour colorless
_exptl_crystal_density_diffrn 1.560
_exptl_crystal_description prism
_exptl_crystal_F_000 2136.00
_exptl_crystal_size_max 0.24
_exptl_crystal_size_mid 0.19
_exptl_crystal_size_min 0.17
_refine_diff_density_max 1.50
_refine_diff_density_min -1.04
_refine_ls_extinction_method none
_refine_ls_goodness_of_fit_all 0.909
_refine_ls_goodness_of_fit_ref 0.910
_refine_ls_hydrogen_treatment
;
included at calculated positions except for Ir-H which was refined
;
_refine_ls_matrix_type full
_refine_ls_number_constraints 0
_refine_ls_number_parameters 581
_refine_ls_number_reflns 6181
_refine_ls_number_restraints 0
_refine_ls_R_factor_all 0.0332
_refine_ls_R_factor_gt 0.033
_refine_ls_shift/su_max 0.0000
_refine_ls_shift/su_mean 0.0000
_refine_ls_structure_factor_coef F
_refine_ls_weighting_details 'w = 1/[\s^2^(Fo)]'
_refine_ls_weighting_scheme sigma
_refine_ls_wR_factor_all 0.036
_refine_ls_wR_factor_ref 0.036
_reflns_number_gt 6181
_reflns_number_total 10788
_reflns_threshold_expression I>3.00\s(I)
_cod_data_source_file ic0201442B_1.cif
_cod_data_source_block '_2035_[IrBQ-tBU(CO)]BF4'
_cod_original_cell_volume 4541.7(1)
_cod_original_sg_symbol_H-M 'P 21/c '
_cod_original_formula_sum 'C54 H47 B F4 Ir N O P2 '
_cod_database_code 4327526

loop_
_symmetry_equiv_pos_as_xyz
'   +x,   +y,   +z'
'   -x,1/2+y,1/2-z'
'   -x,   -y,   -z'
'   +x,1/2-y,1/2+z'

loop_
_atom_site_label
_atom_site_fract_x
_atom_site_fract_y
_atom_site_fract_z
_atom_site_U_iso_or_equiv
_atom_site_occupancy
_atom_site_adp_type
_atom_site_calc_flag
Ir(1) 0.04777(2) 0.21721(1) 0.373566(7) 0.01550(5) 1.000 Uani d
P(1) 0.0406(1) 0.1275(1) 0.30836(5) 0.0178(4) 1.000 Uani d
P(2) 0.0270(1) 0.3355(1) 0.42547(5) 0.0204(4) 1.000 Uani d
F(1) 0.5221(7) 0.2109(5) 0.0847(3) 0.145(3) 1.000 Uani d
F(2) 0.3203(7) 0.2700(5) 0.0806(3) 0.154(4) 1.000 Uani d
F(3) 0.4421(9) 0.2811(6) 0.1359(3) 0.185(4) 1.000 Uani d
F(4) 0.493(1) 0.3505(6) 0.0790(5) 0.293(7) 1.000 Uani d
O(1) -0.1421(4) 0.1041(3) 0.4253(1) 0.031(1) 1.000 Uani d
N(1) 0.2576(4) 0.1726(3) 0.3987(1) 0.018(1) 1.000 Uani d
C(1) 0.3051(6) 0.1095(4) 0.4278(2) 0.029(2) 1.000 Uani d
C(2) 0.4411(7) 0.0985(6) 0.4358(3) 0.059(3) 1.000 Uani d
C(3) 0.5305(6) 0.1491(6) 0.4157(3) 0.061(3) 1.000 Uani d
C(4) 0.4873(6) 0.2141(5) 0.3859(2) 0.035(2) 1.000 Uani d
C(5) 0.5753(6) 0.2699(5) 0.3638(2) 0.037(2) 1.000 Uani d
C(6) 0.5313(6) 0.3310(5) 0.3345(2) 0.037(2) 1.000 Uani d
C(7) 0.3940(6) 0.3420(4) 0.3238(2) 0.027(2) 1.000 Uani d
C(8) 0.3471(7) 0.4032(4) 0.2908(2) 0.034(2) 1.000 Uani d
C(9) 0.2163(6) 0.4091(4) 0.2796(2) 0.029(2) 1.000 Uani d
C(10) 0.1255(5) 0.3575(4) 0.3011(2) 0.021(2) 1.000 Uani d
C(11) 0.1641(5) 0.2990(4) 0.3354(2) 0.019(2) 1.000 Uani d
C(12) 0.3009(5) 0.2900(4) 0.3460(2) 0.019(1) 1.000 Uani d
C(13) 0.3490(6) 0.2240(4) 0.3775(2) 0.024(2) 1.000 Uani d
C(14) 0.2137(6) 0.0492(4) 0.4540(2) 0.027(2) 1.000 Uani d
C(15) 0.1336(6) 0.1051(4) 0.4852(2) 0.030(2) 1.000 Uani d
C(16) 0.2921(7) -0.0158(5) 0.4851(2) 0.037(2) 1.000 Uani d
C(17) 0.1320(6) -0.0086(4) 0.4202(2) 0.031(2) 1.000 Uani d
C(18) -0.0672(6) 0.1442(4) 0.4072(2) 0.020(2) 1.000 Uani d
C(19) 0.2037(6) 0.1133(4) 0.2860(2) 0.026(2) 1.000 Uani d
C(20) 0.2424(6) 0.1652(4) 0.2502(2) 0.031(2) 1.000 Uani d
C(21) 0.3712(7) 0.1619(5) 0.2371(2) 0.040(2) 1.000 Uani d
C(22) 0.4596(7) 0.1061(5) 0.2582(3) 0.046(2) 1.000 Uani d
C(23) 0.4239(6) 0.0547(5) 0.2938(2) 0.043(2) 1.000 Uani d
C(24) 0.2952(6) 0.0577(4) 0.3082(2) 0.033(2) 1.000 Uani d
C(25) -0.0318(5) 0.0179(4) 0.3161(2) 0.019(2) 1.000 Uani d
C(26) 0.0319(6) -0.0613(4) 0.3092(2) 0.028(2) 1.000 Uani d
C(27) -0.0286(6) -0.1405(4) 0.3192(2) 0.033(2) 1.000 Uani d
C(28) -0.1526(7) -0.1401(4) 0.3363(2) 0.034(2) 1.000 Uani d
C(29) -0.2186(6) -0.0622(4) 0.3416(2) 0.030(2) 1.000 Uani d
C(30) -0.1600(6) 0.0173(4) 0.3312(2) 0.025(2) 1.000 Uani d
C(31) -0.0682(5) 0.1657(4) 0.2603(2) 0.022(2) 1.000 Uani d
C(32) -0.0629(6) 0.1209(4) 0.2195(2) 0.031(2) 1.000 Uani d
C(33) -0.1535(7) 0.1396(5) 0.1836(2) 0.041(2) 1.000 Uani d
C(34) -0.2501(7) 0.2014(5) 0.1884(2) 0.039(2) 1.000 Uani d
C(35) -0.2571(6) 0.2468(5) 0.2285(2) 0.038(2) 1.000 Uani d
C(36) -0.1669(6) 0.2284(4) 0.2647(2) 0.027(2) 1.000 Uani d
C(37) 0.1809(6) 0.3937(4) 0.4378(2) 0.025(2) 1.000 Uani d
C(38) 0.1978(6) 0.4795(5) 0.4235(2) 0.036(2) 1.000 Uani d
C(39) 0.3208(8) 0.5202(5) 0.4284(3) 0.052(3) 1.000 Uani d
C(40) 0.4273(7) 0.4748(6) 0.4481(3) 0.052(3) 1.000 Uani d
C(41) 0.4097(7) 0.3910(6) 0.4635(2) 0.048(2) 1.000 Uani d
C(42) 0.2892(6) 0.3489(5) 0.4586(2) 0.034(2) 1.000 Uani d
C(43) -0.0414(6) 0.3056(4) 0.4794(2) 0.025(2) 1.000 Uani d
C(44) 0.0337(7) 0.3020(4) 0.5200(2) 0.036(2) 1.000 Uani d
C(45) -0.0264(8) 0.2754(5) 0.5594(2) 0.045(2) 1.000 Uani d
C(46) -0.1565(9) 0.2553(5) 0.5588(2) 0.047(2) 1.000 Uani d
C(47) -0.2325(7) 0.2592(4) 0.5182(2) 0.040(2) 1.000 Uani d
C(48) -0.1750(6) 0.2839(5) 0.4789(2) 0.034(2) 1.000 Uani d
C(49) -0.0909(6) 0.4212(4) 0.4061(2) 0.023(2) 1.000 Uani d
C(50) -0.1288(6) 0.4338(4) 0.3610(2) 0.030(2) 1.000 Uani d
C(51) -0.2144(7) 0.5005(4) 0.3473(2) 0.037(2) 1.000 Uani d
C(52) -0.2661(6) 0.5565(4) 0.3787(2) 0.039(2) 1.000 Uani d
C(53) -0.2289(7) 0.5444(5) 0.4237(3) 0.041(2) 1.000 Uani d
C(54) -0.1432(6) 0.4787(4) 0.4378(2) 0.032(2) 1.000 Uani d
B(1) 0.454(1) 0.286(1) 0.0896(5) 0.080(4) 1.000 Uani d
H(1) -0.075(5) 0.265(4) 0.354(2) 0.032(8) 1.000 Uiso d
H(2) 0.4720 0.0538 0.4562 0.071 1.000 Uiso c
H(3) 0.6224 0.1399 0.4221 0.073 1.000 Uiso c
H(4) 0.6678 0.2635 0.3701 0.044 1.000 Uiso c
H(5) 0.5928 0.3679 0.3204 0.044 1.000 Uiso c
H(6) 0.4075 0.4405 0.2766 0.041 1.000 Uiso c
H(7) 0.1860 0.4491 0.2566 0.035 1.000 Uiso c
H(8) 0.0343 0.3624 0.2921 0.026 1.000 Uiso c
H(9) 0.1917 0.1346 0.5065 0.036 1.000 Uiso c
H(10) 0.0837 0.1474 0.4678 0.036 1.000 Uiso c
H(11) 0.0753 0.0684 0.5007 0.036 1.000 Uiso c
H(12) 0.2323 -0.0516 0.5006 0.045 1.000 Uiso c
H(13) 0.3456 -0.0521 0.4674 0.045 1.000 Uiso c
H(14) 0.3466 0.0161 0.5065 0.045 1.000 Uiso c
H(15) 0.0742 -0.0451 0.4361 0.037 1.000 Uiso c
H(16) 0.0816 0.0279 0.3996 0.037 1.000 Uiso c
H(17) 0.1897 -0.0445 0.4039 0.037 1.000 Uiso c
H(18) 0.1801 0.2030 0.2348 0.037 1.000 Uiso c
H(19) 0.3978 0.1987 0.2133 0.048 1.000 Uiso c
H(20) 0.5470 0.1025 0.2483 0.056 1.000 Uiso c
H(21) 0.4873 0.0169 0.3087 0.051 1.000 Uiso c
H(22) 0.2704 0.0222 0.3327 0.040 1.000 Uiso c
H(23) 0.1174 -0.0614 0.2976 0.033 1.000 Uiso c
H(24) 0.0153 -0.1947 0.3144 0.040 1.000 Uiso c
H(25) -0.1925 -0.1941 0.3444 0.041 1.000 Uiso c
H(26) -0.3051 -0.0627 0.3526 0.036 1.000 Uiso c
H(27) -0.2068 0.0710 0.3344 0.030 1.000 Uiso c
H(28) 0.0029 0.0772 0.2161 0.037 1.000 Uiso c
H(29) -0.1482 0.1094 0.1556 0.049 1.000 Uiso c
H(30) -0.3125 0.2130 0.1640 0.047 1.000 Uiso c
H(31) -0.3231 0.2906 0.2315 0.045 1.000 Uiso c
H(32) -0.1730 0.2589 0.2926 0.032 1.000 Uiso c
H(33) 0.1245 0.5110 0.4101 0.043 1.000 Uiso c
H(34) 0.3316 0.5790 0.4182 0.063 1.000 Uiso c
H(35) 0.5120 0.5017 0.4510 0.062 1.000 Uiso c
H(36) 0.4827 0.3608 0.4779 0.058 1.000 Uiso c
H(37) 0.2795 0.2903 0.4693 0.041 1.000 Uiso c
H(38) 0.1248 0.3174 0.5211 0.044 1.000 Uiso c
H(39) 0.0255 0.2716 0.5871 0.055 1.000 Uiso c
H(40) -0.1957 0.2385 0.5859 0.056 1.000 Uiso c
H(41) -0.3239 0.2450 0.5175 0.047 1.000 Uiso c
H(42) -0.2272 0.2860 0.4512 0.041 1.000 Uiso c
H(43) -0.0951 0.3956 0.3389 0.036 1.000 Uiso c
H(44) -0.2382 0.5081 0.3160 0.044 1.000 Uiso c
H(45) -0.3258 0.6022 0.3695 0.046 1.000 Uiso c
H(46) -0.2635 0.5825 0.4456 0.049 1.000 Uiso c
H(47) -0.1190 0.4720 0.4691 0.039 1.000 Uiso c

loop_
_atom_site_aniso_label
_atom_site_aniso_U_11
_atom_site_aniso_U_22
_atom_site_aniso_U_33
_atom_site_aniso_U_12
_atom_site_aniso_U_13
_atom_site_aniso_U_23
Ir(1) 0.0125(1) 0.0193(1) 0.0146(1) -0.0004(1) -0.00066(7) 0.0003(1)
P(1) 0.0161(8) 0.0208(9) 0.0165(8) -0.0012(7) 0.0002(6) -0.0017(6)
P(2) 0.0203(8) 0.0231(9) 0.0179(8) -0.0034(7) 0.0008(6) -0.0030(7)
F(1) 0.120(6) 0.136(6) 0.188(7) 0.072(5) 0.078(5) 0.027(5)
F(2) 0.098(6) 0.164(8) 0.198(8) 0.034(5) -0.015(5) -0.013(6)
F(3) 0.185(9) 0.24(1) 0.132(7) 0.110(8) 0.024(6) 0.006(7)
F(4) 0.30(1) 0.118(7) 0.48(2) -0.039(8) 0.21(1) 0.13(1)
O(1) 0.024(2) 0.038(3) 0.030(2) -0.010(2) 0.008(2) 0.005(2)
N(1) 0.012(2) 0.024(3) 0.018(2) -0.003(2) -0.003(2) 0.004(2)
C(1) 0.021(3) 0.036(4) 0.030(4) 0.002(3) -0.001(3) 0.010(3)
C(2) 0.020(4) 0.077(6) 0.080(6) 0.008(4) -0.007(4) 0.054(5)
C(3) 0.016(4) 0.091(7) 0.074(6) 0.005(4) -0.005(4) 0.048(5)
C(4) 0.014(3) 0.051(4) 0.038(4) -0.006(3) -0.002(3) 0.008(4)
C(5) 0.011(3) 0.066(5) 0.034(4) -0.006(3) 0.001(3) 0.013(4)
C(6) 0.023(4) 0.052(5) 0.035(4) -0.019(3) 0.006(3) 0.007(4)
C(7) 0.023(3) 0.032(4) 0.026(3) -0.007(3) 0.006(3) 0.001(3)
C(8) 0.034(4) 0.036(4) 0.034(4) -0.012(3) 0.010(3) 0.009(3)
C(9) 0.037(4) 0.028(4) 0.023(3) 0.003(3) 0.003(3) 0.012(3)
C(10) 0.024(3) 0.024(3) 0.018(3) 0.003(3) 0.005(2) 0.003(3)
C(11) 0.018(3) 0.020(4) 0.019(3) -0.005(2) 0.002(2) 0.002(2)
C(12) 0.019(3) 0.025(3) 0.014(3) -0.010(3) 0.003(2) -0.003(3)
C(13) 0.025(3) 0.027(3) 0.019(3) -0.006(3) 0.001(2) -0.000(3)
C(14) 0.021(3) 0.035(4) 0.026(3) 0.004(3) 0.000(3) 0.011(3)
C(15) 0.032(4) 0.035(4) 0.021(3) -0.002(3) -0.005(3) 0.007(3)
C(16) 0.038(4) 0.039(4) 0.035(4) 0.009(3) 0.004(3) 0.019(3)
C(17) 0.038(4) 0.025(4) 0.030(4) 0.004(3) 0.006(3) 0.008(3)
C(18) 0.021(3) 0.020(3) 0.017(3) 0.007(3) -0.002(3) -0.002(3)
C(19) 0.024(3) 0.030(4) 0.024(3) -0.002(3) 0.006(3) -0.010(3)
C(20) 0.030(4) 0.031(4) 0.033(4) -0.007(3) 0.010(3) -0.005(3)
C(21) 0.041(4) 0.033(4) 0.049(4) -0.011(4) 0.025(4) -0.010(4)
C(22) 0.030(4) 0.048(5) 0.064(5) -0.012(4) 0.026(4) -0.021(4)
C(23) 0.021(4) 0.052(5) 0.055(5) 0.009(4) 0.001(3) -0.010(4)
C(24) 0.027(4) 0.036(4) 0.037(4) 0.004(3) 0.003(3) -0.006(3)
C(25) 0.022(3) 0.019(3) 0.015(3) -0.005(3) -0.002(2) -0.003(3)
C(26) 0.025(3) 0.032(4) 0.026(3) 0.002(3) 0.003(3) 0.002(3)
C(27) 0.039(4) 0.022(4) 0.037(4) 0.005(3) -0.001(3) -0.003(3)
C(28) 0.045(4) 0.026(4) 0.031(4) -0.016(3) 0.001(3) 0.006(3)
C(29) 0.026(4) 0.034(4) 0.030(4) -0.006(3) 0.006(3) -0.002(3)
C(30) 0.023(3) 0.027(4) 0.024(3) 0.000(3) -0.000(3) -0.003(3)
C(31) 0.025(3) 0.025(4) 0.015(3) -0.009(3) -0.002(2) 0.003(3)
C(32) 0.046(4) 0.026(4) 0.020(3) -0.004(3) -0.002(3) -0.005(3)
C(33) 0.051(5) 0.045(5) 0.024(4) -0.006(4) -0.012(3) -0.001(3)
C(34) 0.041(4) 0.049(5) 0.027(4) -0.013(4) -0.012(3) 0.010(3)
C(35) 0.030(4) 0.050(5) 0.032(4) -0.003(3) -0.011(3) 0.007(3)
C(36) 0.023(3) 0.036(4) 0.021(3) -0.001(3) -0.000(2) 0.001(3)
C(37) 0.026(3) 0.033(4) 0.017(3) -0.004(3) 0.003(3) -0.007(3)
C(38) 0.032(4) 0.035(4) 0.041(4) -0.008(3) -0.004(3) 0.001(3)
C(39) 0.053(5) 0.055(6) 0.050(5) -0.033(4) 0.006(4) -0.002(4)
C(40) 0.031(4) 0.071(6) 0.055(5) -0.029(4) 0.006(4) -0.014(5)
C(41) 0.028(4) 0.069(6) 0.046(5) -0.008(4) -0.006(3) -0.022(4)
C(42) 0.029(4) 0.043(4) 0.029(4) -0.005(3) -0.003(3) -0.013(3)
C(43) 0.030(4) 0.023(4) 0.023(3) -0.001(3) 0.002(3) -0.005(3)
C(44) 0.046(4) 0.037(5) 0.026(4) -0.011(3) 0.001(3) -0.004(3)
C(45) 0.071(6) 0.047(5) 0.018(3) 0.004(5) 0.001(3) 0.000(4)
C(46) 0.070(6) 0.041(5) 0.032(4) 0.003(4) 0.027(4) 0.001(3)
C(47) 0.044(4) 0.032(4) 0.046(4) -0.003(3) 0.021(4) 0.001(3)
C(48) 0.040(4) 0.035(4) 0.028(3) -0.009(4) 0.006(3) -0.005(3)
C(49) 0.021(3) 0.017(3) 0.032(4) -0.002(3) 0.001(3) -0.001(3)
C(50) 0.028(4) 0.027(4) 0.035(4) 0.004(3) 0.006(3) -0.000(3)
C(51) 0.034(4) 0.029(4) 0.047(4) 0.001(3) 0.004(3) 0.008(4)
C(52) 0.032(4) 0.029(4) 0.055(5) 0.008(3) -0.000(3) 0.001(4)
C(53) 0.032(4) 0.033(4) 0.058(5) 0.004(3) 0.007(4) -0.015(4)
C(54) 0.033(4) 0.028(4) 0.036(4) 0.004(3) -0.000(3) -0.007(3)
B(1) 0.056(7) 0.089(9) 0.100(9) 0.037(7) 0.055(7) 0.039(8)

loop_
_atom_type_symbol
_atom_type_oxidation_number
_atom_type_number_in_cell
_atom_type_scat_dispersion_real
_atom_type_scat_dispersion_imag
_atom_type_scat_source
C 0 216 0.002 0.002
;International Tables for Crystallography
(1992, Vol. C, Table 6.1.1.2)
;
H 0 188 0.000 0.000
;International Tables for Crystallography
(1992, Vol. C, Table 6.1.1.2)
;
B 0 4 0.000 0.001
;International Tables for Crystallography
(1992, Vol. C, Table 6.1.1.2)
;
F 0 16 0.014 0.010
;International Tables for Crystallography
(1992, Vol. C, Table 6.1.1.2)
;
Ir 0 4 -2.066 7.990
;International Tables for Crystallography
(1992, Vol. C, Tables 4.2.6.8 and 6.1.1.1)
;
N 0 4 0.004 0.003
;International Tables for Crystallography
(1992, Vol. C, Table 6.1.1.2)
;
O 0 4 0.008 0.006
;International Tables for Crystallography
(1992, Vol. C, Table 6.1.1.2)
;
P 0 8 0.090 0.095
;International Tables for Crystallography
(1992, Vol. C, Table 6.1.1.2)
;

loop_
_geom_angle_atom_site_label_1
_geom_angle_atom_site_label_2
_geom_angle_atom_site_label_3
_geom_angle
_geom_angle_publ_flag
P(1) Ir(1) P(2) 164.46(5) ?
P(1) Ir(1) N(1) 94.5(1) ?
P(1) Ir(1) C(11) 83.8(1) ?
P(1) Ir(1) C(18) 95.7(2) ?
P(1) Ir(1) H(1) 88(2) no
P(2) Ir(1) N(1) 97.3(1) ?
P(2) Ir(1) C(11) 88.5(1) ?
P(2) Ir(1) C(18) 91.3(2) ?
P(2) Ir(1) H(1) 78(2) no
N(1) Ir(1) C(11) 79.1(2) ?
N(1) Ir(1) C(18) 103.7(2) ?
N(1) Ir(1) H(1) 167(2) no
C(11) Ir(1) C(18) 177.2(2) ?
C(11) Ir(1) H(1) 89(2) no
C(18) Ir(1) H(1) 88(2) no
Ir(1) P(1) C(19) 112.2(2) ?
Ir(1) P(1) C(25) 114.5(2) ?
Ir(1) P(1) C(31) 116.1(2) ?
C(19) P(1) C(25) 108.3(3) ?
C(19) P(1) C(31) 105.7(3) ?
C(25) P(1) C(31) 98.9(2) ?
Ir(1) P(2) C(37) 113.1(2) ?
Ir(1) P(2) C(43) 115.3(2) ?
Ir(1) P(2) C(49) 114.4(2) ?
C(37) P(2) C(43) 107.9(3) ?
C(37) P(2) C(49) 104.8(3) ?
C(43) P(2) C(49) 100.1(3) ?
Ir(1) N(1) C(1) 134.1(4) ?
Ir(1) N(1) C(13) 108.4(3) ?
C(1) N(1) C(13) 117.5(5) ?
N(1) C(1) C(2) 120.3(5) ?
N(1) C(1) C(14) 122.5(5) ?
C(2) C(1) C(14) 117.2(5) ?
C(1) C(2) C(3) 122.5(6) ?
C(1) C(2) H(2) 118.8 no
C(3) C(2) H(2) 118.8 no
C(2) C(3) C(4) 119.5(6) ?
C(2) C(3) H(3) 120.3 no
C(4) C(3) H(3) 120.3 no
C(3) C(4) C(5) 122.5(5) ?
C(3) C(4) C(13) 117.6(6) ?
C(5) C(4) C(13) 119.8(6) ?
C(4) C(5) C(6) 121.5(5) ?
C(4) C(5) H(4) 119.3 no
C(6) C(5) H(4) 119.3 no
C(5) C(6) C(7) 121.0(5) ?
C(5) C(6) H(5) 119.5 no
C(7) C(6) H(5) 119.5 no
C(6) C(7) C(8) 121.3(5) ?
C(6) C(7) C(12) 120.0(5) ?
C(8) C(7) C(12) 118.7(5) ?
C(7) C(8) C(9) 120.1(5) ?
C(7) C(8) H(6) 119.9 no
C(9) C(8) H(6) 119.9 no
C(8) C(9) C(10) 121.0(5) ?
C(8) C(9) H(7) 119.5 no
C(10) C(9) H(7) 119.5 no
C(9) C(10) C(11) 121.9(5) ?
C(9) C(10) H(8) 119.0 no
C(11) C(10) H(8) 119.0 no
Ir(1) C(11) C(10) 129.2(4) ?
Ir(1) C(11) C(12) 113.6(4) ?
C(10) C(11) C(12) 117.2(5) ?
C(7) C(12) C(11) 120.9(5) ?
C(7) C(12) C(13) 118.6(5) ?
C(11) C(12) C(13) 120.4(5) ?
N(1) C(13) C(4) 122.6(5) ?
N(1) C(13) C(12) 118.4(5) ?
C(4) C(13) C(12) 119.0(5) ?
C(1) C(14) C(15) 109.3(5) ?
C(1) C(14) C(16) 112.2(5) ?
C(1) C(14) C(17) 109.1(5) ?
C(15) C(14) C(16) 105.6(5) ?
C(15) C(14) C(17) 115.3(5) ?
C(16) C(14) C(17) 105.3(5) ?
C(14) C(15) H(9) 109.5 no
C(14) C(15) H(10) 109.5 no
C(14) C(15) H(11) 109.5 no
H(9) C(15) H(10) 109.5 no
H(9) C(15) H(11) 109.5 no
H(10) C(15) H(11) 109.5 no
C(14) C(16) H(12) 109.5 no
C(14) C(16) H(13) 109.5 no
C(14) C(16) H(14) 109.5 no
H(12) C(16) H(13) 109.5 no
H(12) C(16) H(14) 109.5 no
H(13) C(16) H(14) 109.5 no
C(14) C(17) H(15) 109.5 no
C(14) C(17) H(16) 109.5 no
C(14) C(17) H(17) 109.5 no
H(15) C(17) H(16) 109.5 no
H(15) C(17) H(17) 109.5 no
H(16) C(17) H(17) 109.5 no
Ir(1) C(18) O(1) 175.0(5) ?
P(1) C(19) C(20) 120.5(5) ?
P(1) C(19) C(24) 119.6(5) ?
C(20) C(19) C(24) 119.5(5) ?
C(19) C(20) C(21) 120.2(6) ?
C(19) C(20) H(18) 119.9 no
C(21) C(20) H(18) 119.9 no
C(20) C(21) C(22) 120.0(6) ?
C(20) C(21) H(19) 120.0 no
C(22) C(21) H(19) 120.0 no
C(21) C(22) C(23) 120.8(6) ?
C(21) C(22) H(20) 119.6 no
C(23) C(22) H(20) 119.6 no
C(22) C(23) C(24) 120.3(6) ?
C(22) C(23) H(21) 119.8 no
C(24) C(23) H(21) 119.8 no
C(19) C(24) C(23) 119.1(6) ?
C(19) C(24) H(22) 120.4 no
C(23) C(24) H(22) 120.4 no
P(1) C(25) C(26) 125.1(4) ?
P(1) C(25) C(30) 115.5(4) ?
C(26) C(25) C(30) 119.3(5) ?
C(25) C(26) C(27) 120.4(5) ?
C(25) C(26) H(23) 119.8 no
C(27) C(26) H(23) 119.8 no
C(26) C(27) C(28) 119.7(6) ?
C(26) C(27) H(24) 120.2 no
C(28) C(27) H(24) 120.2 no
C(27) C(28) C(29) 120.4(6) ?
C(27) C(28) H(25) 119.8 no
C(29) C(28) H(25) 119.8 no
C(28) C(29) C(30) 120.4(5) ?
C(28) C(29) H(26) 119.8 no
C(30) C(29) H(26) 119.8 no
C(25) C(30) C(29) 119.7(5) ?
C(25) C(30) H(27) 120.2 no
C(29) C(30) H(27) 120.2 no
P(1) C(31) C(32) 117.8(4) ?
P(1) C(31) C(36) 122.9(4) ?
C(32) C(31) C(36) 118.7(5) ?
C(31) C(32) C(33) 120.5(6) ?
C(31) C(32) H(28) 119.8 no
C(33) C(32) H(28) 119.8 no
C(32) C(33) C(34) 120.3(6) ?
C(32) C(33) H(29) 119.9 no
C(34) C(33) H(29) 119.9 no
C(33) C(34) C(35) 120.3(6) ?
C(33) C(34) H(30) 119.8 no
C(35) C(34) H(30) 119.8 no
C(34) C(35) C(36) 119.8(6) ?
C(34) C(35) H(31) 120.1 no
C(36) C(35) H(31) 120.1 no
C(31) C(36) C(35) 120.4(5) ?
C(31) C(36) H(32) 119.8 no
C(35) C(36) H(32) 119.8 no
P(2) C(37) C(38) 121.1(5) ?
P(2) C(37) C(42) 119.7(5) ?
C(38) C(37) C(42) 119.0(6) ?
C(37) C(38) C(39) 120.7(6) ?
C(37) C(38) H(33) 119.6 no
C(39) C(38) H(33) 119.6 no
C(38) C(39) C(40) 119.8(7) ?
C(38) C(39) H(34) 120.1 no
C(40) C(39) H(34) 120.1 no
C(39) C(40) C(41) 119.5(6) ?
C(39) C(40) H(35) 120.3 no
C(41) C(40) H(35) 120.3 no
C(40) C(41) C(42) 121.9(7) ?
C(40) C(41) H(36) 119.1 no
C(42) C(41) H(36) 119.1 no
C(37) C(42) C(41) 119.2(6) ?
C(37) C(42) H(37) 120.4 no
C(41) C(42) H(37) 120.4 no
P(2) C(43) C(44) 123.2(5) ?
P(2) C(43) C(48) 117.7(4) ?
C(44) C(43) C(48) 119.1(5) ?
C(43) C(44) C(45) 119.2(6) ?
C(43) C(44) H(38) 120.4 no
C(45) C(44) H(38) 120.4 no
C(44) C(45) C(46) 121.4(6) ?
C(44) C(45) H(39) 119.3 no
C(46) C(45) H(39) 119.3 no
C(45) C(46) C(47) 119.6(6) ?
C(45) C(46) H(40) 120.2 no
C(47) C(46) H(40) 120.2 no
C(46) C(47) C(48) 120.0(6) ?
C(46) C(47) H(41) 120.0 no
C(48) C(47) H(41) 120.0 no
C(43) C(48) C(47) 120.7(6) ?
C(43) C(48) H(42) 119.6 no
C(47) C(48) H(42) 119.6 no
P(2) C(49) C(50) 122.7(4) ?
P(2) C(49) C(54) 119.7(4) ?
C(50) C(49) C(54) 117.7(5) ?
C(49) C(50) C(51) 121.4(6) ?
C(49) C(50) H(43) 119.3 no
C(51) C(50) H(43) 119.3 no
C(50) C(51) C(52) 120.6(6) ?
C(50) C(51) H(44) 119.7 no
C(52) C(51) H(44) 119.7 no
C(51) C(52) C(53) 118.4(6) ?
C(51) C(52) H(45) 120.8 no
C(53) C(52) H(45) 120.8 no
C(52) C(53) C(54) 121.7(6) ?
C(52) C(53) H(46) 119.2 no
C(54) C(53) H(46) 119.2 no
C(49) C(54) C(53) 120.3(6) ?
C(49) C(54) H(47) 119.8 no
C(53) C(54) H(47) 119.8 no
F(1) B(1) F(2) 110(1) ?
F(1) B(1) F(3) 98.0(9) ?
F(1) B(1) F(4) 122(1) ?
F(2) B(1) F(3) 92.4(8) ?
F(2) B(1) F(4) 117(1) ?
F(3) B(1) F(4) 112(2) ?

loop_
_geom_bond_atom_site_label_1
_geom_bond_atom_site_label_2
_geom_bond_distance
_geom_bond_publ_flag
Ir(1) P(1) 2.359(1) ?
Ir(1) P(2) 2.379(2) ?
Ir(1) N(1) 2.313(4) ?
Ir(1) C(11) 2.087(5) ?
Ir(1) C(18) 1.926(6) ?
Ir(1) H(1) 1.53(5) no
P(1) C(19) 1.827(6) ?
P(1) C(25) 1.837(5) ?
P(1) C(31) 1.843(5) ?
P(2) C(37) 1.812(6) ?
P(2) C(43) 1.832(6) ?
P(2) C(49) 1.835(6) ?
F(1) B(1) 1.34(1) ?
F(2) B(1) 1.39(1) ?
F(3) B(1) 1.38(1) ?
F(4) B(1) 1.11(1) ?
O(1) C(18) 1.129(6) ?
N(1) C(1) 1.357(7) ?
N(1) C(13) 1.386(7) ?
C(1) C(2) 1.395(8) ?
C(1) C(14) 1.542(8) ?
C(2) C(3) 1.350(9) ?
C(2) H(2) 0.95 no
C(3) C(4) 1.378(9) ?
C(3) H(3) 0.95 no
C(4) C(5) 1.416(8) ?
C(4) C(13) 1.417(7) ?
C(5) C(6) 1.331(9) ?
C(5) H(4) 0.95 no
C(6) C(7) 1.419(8) ?
C(6) H(5) 0.95 no
C(7) C(8) 1.409(8) ?
C(7) C(12) 1.419(7) ?
C(8) C(9) 1.351(8) ?
C(8) H(6) 0.95 no
C(9) C(10) 1.389(8) ?
C(9) H(7) 0.95 no
C(10) C(11) 1.388(7) ?
C(10) H(8) 0.95 no
C(11) C(12) 1.410(7) ?
C(12) C(13) 1.434(8) ?
C(14) C(15) 1.522(8) ?
C(14) C(16) 1.540(7) ?
C(14) C(17) 1.538(8) ?
C(15) H(9) 0.95 no
C(15) H(10) 0.95 no
C(15) H(11) 0.95 no
C(16) H(12) 0.95 no
C(16) H(13) 0.95 no
C(16) H(14) 0.95 no
C(17) H(15) 0.95 no
C(17) H(16) 0.95 no
C(17) H(17) 0.95 no
C(19) C(20) 1.393(8) ?
C(19) C(24) 1.391(8) ?
C(20) C(21) 1.383(8) ?
C(20) H(18) 0.95 no
C(21) C(22) 1.360(9) ?
C(21) H(19) 0.95 no
C(22) C(23) 1.375(9) ?
C(22) H(20) 0.95 no
C(23) C(24) 1.394(8) ?
C(23) H(21) 0.95 no
C(24) H(22) 0.95 no
C(25) C(26) 1.384(8) ?
C(25) C(30) 1.398(7) ?
C(26) C(27) 1.389(8) ?
C(26) H(23) 0.95 no
C(27) C(28) 1.380(8) ?
C(27) H(24) 0.95 no
C(28) C(29) 1.372(9) ?
C(28) H(25) 0.95 no
C(29) C(30) 1.386(8) ?
C(29) H(26) 0.95 no
C(30) H(27) 0.95 no
C(31) C(32) 1.388(7) ?
C(31) C(36) 1.392(8) ?
C(32) C(33) 1.395(8) ?
C(32) H(28) 0.95 no
C(33) C(34) 1.368(9) ?
C(33) H(29) 0.95 no
C(34) C(35) 1.377(9) ?
C(34) H(30) 0.95 no
C(35) C(36) 1.398(8) ?
C(35) H(31) 0.95 no
C(36) H(32) 0.95 no
C(37) C(38) 1.383(8) ?
C(37) C(42) 1.403(8) ?
C(38) C(39) 1.391(9) ?
C(38) H(33) 0.95 no
C(39) C(40) 1.38(1) ?
C(39) H(34) 0.95 no
C(40) C(41) 1.37(1) ?
C(40) H(35) 0.95 no
C(41) C(42) 1.378(8) ?
C(41) H(36) 0.95 no
C(42) H(37) 0.95 no
C(43) C(44) 1.385(8) ?
C(43) C(48) 1.393(8) ?
C(44) C(45) 1.406(9) ?
C(44) H(38) 0.95 no
C(45) C(46) 1.35(1) ?
C(45) H(39) 0.95 no
C(46) C(47) 1.39(1) ?
C(46) H(40) 0.95 no
C(47) C(48) 1.381(8) ?
C(47) H(41) 0.95 no
C(48) H(42) 0.95 no
C(49) C(50) 1.382(8) ?
C(49) C(54) 1.406(8) ?
C(50) C(51) 1.380(8) ?
C(50) H(43) 0.95 no
C(51) C(52) 1.385(9) ?
C(51) H(44) 0.95 no
C(52) C(53) 1.376(9) ?
C(52) H(45) 0.95 no
C(53) C(54) 1.372(8) ?
C(53) H(46) 0.95 no
C(54) H(47) 0.95 no

loop_
_geom_contact_atom_site_label_1
_geom_contact_atom_site_label_2
_geom_contact_distance
_geom_contact_site_symmetry_2
_geom_contact_publ_flag
F(1) C(47) 3.288(9) 4_654 no
F(1) C(39) 3.336(9) 2_645 no
F(1) C(46) 3.43(1) 4_654 no
F(2) C(28) 3.36(1) 2 no
F(2) C(44) 3.50(1) 4_554 no
F(2) C(52) 3.51(1) 2_545 no
F(2) C(53) 3.55(1) 2_545 no
F(2) C(45) 3.60(1) 4_554 no
F(3) C(28) 3.313(9) 2 no
F(3) C(29) 3.375(9) 2 no
F(4) C(16) 3.60(1) 2_655 no
O(1) C(3) 3.382(7) 1_455 no
O(1) C(16) 3.404(7) 3_556 no
C(9) C(27) 3.479(8) 2 no
C(9) C(28) 3.533(8) 2 no
C(9) C(26) 3.561(8) 2 no
C(9) C(32) 3.571(9) 2 no
C(40) C(40) 3.42(1) 3_666 no
C(44) C(53) 3.427(9) 3_566 no
